data_4343248
loop_
_publ_author_name
'Doonan, Christian J.'
'Gourlay, Craig'
'Nielsen, David J.'
'Ng, Victor W. L.'
'Smith, Paul D.'
'Evans, David J.'
'George, Graham N.'
'White, Jonathan M.'
'Young, Charles G.'

_publ_section_title
;
 d(1) Oxosulfido-Mo(V) Compounds: First Isolation and Unambiguous
 Characterization of an Extended Series.
;
_journal_issue 13
_journal_name_full 'Inorganic chemistry'
_journal_page_first 6386
_journal_page_last 6396
_journal_paper_doi 10.1021/acs.inorgchem.5b00708
_journal_volume 54
_journal_year 2015
_chemical_formula_moiety 'C30 H44 B Mo N7 O2, C2 H3 N'
_chemical_formula_sum 'C32 H47 B Mo N8 O2'
_chemical_formula_weight 682.53
_chemical_name_common '[Tp(iPr)MoO(OC6H3Bu)(MeCN)].MeCN'
_chemical_name_systematic
; 
 ? 
;
_space_group_IT_number 14
_symmetry_cell_setting monoclinic
_symmetry_space_group_name_Hall '-P 2ybc'
_symmetry_space_group_name_H-M 'P 1 21/c 1'
_atom_sites_solution_hydrogens geom
_atom_sites_solution_primary direct
_atom_sites_solution_secondary difmap
_audit_creation_method SHELXL-97
_cell_angle_alpha 90.00
_cell_angle_beta 100.05(3)
_cell_angle_gamma 90.00
_cell_formula_units_Z 4
_cell_length_a 12.446(3)
_cell_length_b 12.235(2)
_cell_length_c 23.269(5)
_cell_measurement_reflns_used 5135
_cell_measurement_temperature 130(2)
_cell_measurement_theta_max 27.96
_cell_measurement_theta_min 2.40
_cell_volume 3489.0(13)
_computing_cell_refinement 'Bruker SMART'
_computing_data_collection 'Bruker SMART'
_computing_data_reduction 'Bruker SAINT'
_computing_molecular_graphics 'Bruker SHELXTL'
_computing_publication_material 'Bruker SHELXTL'
_computing_structure_refinement 'Bruker SHELXTL'
_computing_structure_solution 'Bruker SHELXTL'
_diffrn_ambient_temperature 130(2)
_diffrn_measured_fraction_theta_full 0.914
_diffrn_measured_fraction_theta_max 0.847
_diffrn_measurement_device_type 'CCD area detector'
_diffrn_measurement_method 'phi and omega scans'
_diffrn_radiation_monochromator graphite
_diffrn_radiation_source 'sealed tube'
_diffrn_radiation_type MoK\a
_diffrn_radiation_wavelength 0.71073
_diffrn_reflns_av_R_equivalents 0.0640
_diffrn_reflns_av_sigmaI/netI 0.0926
_diffrn_reflns_limit_h_max 9
_diffrn_reflns_limit_h_min -16
_diffrn_reflns_limit_k_max 13
_diffrn_reflns_limit_k_min -15
_diffrn_reflns_limit_l_max 28
_diffrn_reflns_limit_l_min -29
_diffrn_reflns_number 16018
_diffrn_reflns_theta_full 27.00
_diffrn_reflns_theta_max 28.36
_diffrn_reflns_theta_min 1.66
_exptl_absorpt_coefficient_mu 0.413
_exptl_absorpt_correction_T_max 0.8620
_exptl_absorpt_correction_T_min 0.8614
_exptl_absorpt_correction_type sphere
_exptl_absorpt_process_details
;
Interpolation using  Int.Tab. Vol. C (1992) p. 523,Tab. 6.3.3.3
for values of muR in the range 0-2.5, and Int.Tab. Vol.II (1959)
p.302; Table 5.3.6 B for muR in the range 2.6-10.0.
The interpolation procedure of C.W.Dwiggins Jr (Acta Cryst.(1975)
A31,146-148) is used with some modification.
;
_exptl_crystal_colour blue
_exptl_crystal_density_diffrn 1.299
_exptl_crystal_density_method 'not measured'
_exptl_crystal_description prismatic
_exptl_crystal_F_000 1432
_exptl_crystal_size_max 0.40
_exptl_crystal_size_mid 0.30
_exptl_crystal_size_min 0.25
_exptl_crystal_size_rad 0.2500
_refine_diff_density_max 3.481
_refine_diff_density_min -3.036
_refine_diff_density_rms 0.197
_refine_ls_extinction_method none
_refine_ls_goodness_of_fit_ref 1.041
_refine_ls_hydrogen_treatment mixed
_refine_ls_matrix_type full
_refine_ls_number_parameters 412
_refine_ls_number_reflns 7400
_refine_ls_number_restraints 0
_refine_ls_restrained_S_all 1.041
_refine_ls_R_factor_all 0.1061
_refine_ls_R_factor_gt 0.0953
_refine_ls_shift/su_max 0.000
_refine_ls_shift/su_mean 0.000
_refine_ls_structure_factor_coef Fsqd
_refine_ls_weighting_details 'calc w=1/[\s^2^(Fo^2^)+(0.1707P)^2^+0.0000P] where P=(Fo^2^+2Fc^2^)/3'
_refine_ls_weighting_scheme calc
_refine_ls_wR_factor_gt 0.2289
_refine_ls_wR_factor_ref 0.2418
_reflns_number_gt 5829
_reflns_number_total 7400
_reflns_threshold_expression >2sigma(I)
_cod_data_source_file ic5b00708_si_001.cif
_cod_data_source_block decg21
_cod_depositor_comments
;
The following automatic conversions were performed:

'_symmetry_cell_setting' value 'Monoclinic' changed to 'monoclinic'
according to
/usr/data/users/saulius/crontab/automatic-downloads/rss-feeds/ACS/lib/dictionaries/cif_core.dic
dictionary named 'cif_core.dic' version 2.4.2 from 2011-04-26.

Automatic conversion script
Id: cif_fix_values 3271 2015-04-21 07:52:19Z andrius 

 Adding full bibliography for 4343246--4343248.cif.
;
_cod_original_cell_volume 3489.1(12)
_cod_original_sg_symbol_H-M 'P2(1)/c  '
_cod_database_code 4343248
_exptl_absorpt_correction_t_ave 0.8615

loop_
_symmetry_equiv_pos_as_xyz
'x, y, z'
'-x, y+1/2, -z+1/2'
'-x, -y, -z'
'x, -y-1/2, z-1/2'

loop_
_atom_site_label
_atom_site_type_symbol
_atom_site_fract_x
_atom_site_fract_y
_atom_site_fract_z
_atom_site_U_iso_or_equiv
_atom_site_adp_type
_atom_site_occupancy
_atom_site_symmetry_multiplicity
_atom_site_calc_flag
_atom_site_refinement_flags
Mo1 Mo 0.32513(3) 0.16782(2) 0.134100(14) 0.02014(18) Uani 1 1 d .
O1 O 0.3669(2) 0.2987(2) 0.14639(14) 0.0279(6) Uani 1 1 d .
N1 N 0.4582(3) 0.0997(3) 0.19365(16) 0.0257(7) Uani 1 1 d .
C1 C 0.5199(4) 0.0627(3) 0.2309(2) 0.0311(10) Uani 1 1 d .
B1 B 0.2319(4) 0.0829(3) -0.0003(2) 0.0229(9) Uani 1 1 d .
H1 H 0.203(4) 0.065(3) -0.0436(18) 0.017(10) Uiso 1 1 d .
O2 O 0.2464(2) 0.1203(2) 0.19762(13) 0.0262(6) Uani 1 1 d .
C2 C 0.5990(4) 0.0147(4) 0.2777(2) 0.0416(12) Uani 1 1 d .
H2A H 0.5895 -0.0648 0.2777 0.062 Uiso 1 1 calc R
H2B H 0.5877 0.0445 0.3153 0.062 Uiso 1 1 calc R
H2C H 0.6730 0.0322 0.2716 0.062 Uiso 1 1 calc R
N11 N 0.2802(3) -0.0097(2) 0.09711(15) 0.0216(7) Uani 1 1 d .
N12 N 0.2348(3) -0.0169(2) 0.03950(16) 0.0232(7) Uani 1 1 d .
C13 C 0.1956(3) -0.1185(3) 0.0268(2) 0.0287(9) Uani 1 1 d .
H13 H 0.1590 -0.1427 -0.0103 0.034 Uiso 1 1 calc R
C14 C 0.2175(4) -0.1811(3) 0.0766(2) 0.0306(10) Uani 1 1 d .
H14 H 0.2008 -0.2561 0.0808 0.037 Uiso 1 1 calc R
C15 C 0.2704(3) -0.1096(3) 0.11999(19) 0.0255(9) Uani 1 1 d .
C16 C 0.3157(4) -0.1359(3) 0.1819(2) 0.0305(9) Uani 1 1 d .
H16 H 0.3258 -0.0660 0.2045 0.037 Uiso 1 1 calc R
C17 C 0.4282(4) -0.1906(4) 0.1855(3) 0.0382(11) Uani 1 1 d .
H17A H 0.4199 -0.2596 0.1638 0.057 Uiso 1 1 calc R
H17B H 0.4594 -0.2052 0.2265 0.057 Uiso 1 1 calc R
H17C H 0.4769 -0.1419 0.1686 0.057 Uiso 1 1 calc R
C18 C 0.2377(5) -0.2093(4) 0.2091(3) 0.0444(12) Uani 1 1 d .
H18A H 0.1677 -0.1717 0.2077 0.067 Uiso 1 1 calc R
H18B H 0.2697 -0.2250 0.2498 0.067 Uiso 1 1 calc R
H18C H 0.2260 -0.2779 0.1872 0.067 Uiso 1 1 calc R
N21 N 0.1787(3) 0.2134(2) 0.07459(15) 0.0216(7) Uani 1 1 d .
N22 N 0.1580(3) 0.1713(2) 0.01961(16) 0.0224(7) Uani 1 1 d .
C23 C 0.0667(3) 0.2145(3) -0.0102(2) 0.0268(9) Uani 1 1 d .
H23 H 0.0349 0.1978 -0.0493 0.032 Uiso 1 1 calc R
C24 C 0.0262(3) 0.2887(3) 0.0261(2) 0.0287(9) Uani 1 1 d .
H24 H -0.0376 0.3323 0.0168 0.034 Uiso 1 1 calc R
C25 C 0.0977(3) 0.2855(3) 0.07833(19) 0.0243(8) Uani 1 1 d .
C26 C 0.0950(3) 0.3522(3) 0.1315(2) 0.0260(9) Uani 1 1 d .
H26 H 0.1453 0.3173 0.1647 0.031 Uiso 1 1 calc R
C27 C -0.0190(4) 0.3547(4) 0.1473(2) 0.0323(10) Uani 1 1 d .
H27A H -0.0693 0.3918 0.1163 0.048 Uiso 1 1 calc R
H27B H -0.0167 0.3942 0.1841 0.048 Uiso 1 1 calc R
H27C H -0.0443 0.2798 0.1516 0.048 Uiso 1 1 calc R
C28 C 0.1364(4) 0.4680(4) 0.1239(2) 0.0359(10) Uani 1 1 d .
H28A H 0.2103 0.4645 0.1147 0.054 Uiso 1 1 calc R
H28B H 0.1379 0.5092 0.1601 0.054 Uiso 1 1 calc R
H28C H 0.0877 0.5044 0.0920 0.054 Uiso 1 1 calc R
N31 N 0.4069(3) 0.1583(2) 0.05836(16) 0.0222(7) Uani 1 1 d .
N32 N 0.3491(3) 0.1280(3) 0.00548(15) 0.0226(7) Uani 1 1 d .
C33 C 0.4137(3) 0.1336(3) -0.03486(19) 0.0255(8) Uani 1 1 d .
H33 H 0.3935 0.1146 -0.0749 0.031 Uiso 1 1 calc R
C34 C 0.5143(4) 0.1716(3) -0.0084(2) 0.0297(10) Uani 1 1 d .
H34 H 0.5759 0.1855 -0.0263 0.036 Uiso 1 1 calc R
C35 C 0.5069(3) 0.1853(3) 0.0500(2) 0.0240(8) Uani 1 1 d .
C36 C 0.5936(3) 0.2237(3) 0.09892(19) 0.0260(8) Uani 1 1 d .
H36 H 0.5577 0.2438 0.1327 0.031 Uiso 1 1 calc R
C37 C 0.6749(4) 0.1313(4) 0.1184(2) 0.0366(10) Uani 1 1 d .
H37A H 0.6357 0.0673 0.1294 0.055 Uiso 1 1 calc R
H37B H 0.7284 0.1555 0.1520 0.055 Uiso 1 1 calc R
H37C H 0.7127 0.1118 0.0862 0.055 Uiso 1 1 calc R
C38 C 0.6523(5) 0.3245(4) 0.0814(3) 0.0397(12) Uani 1 1 d .
H38A H 0.6807 0.3092 0.0455 0.060 Uiso 1 1 calc R
H38B H 0.7129 0.3433 0.1127 0.060 Uiso 1 1 calc R
H38C H 0.6011 0.3859 0.0748 0.060 Uiso 1 1 calc R
C42 C -0.0707(3) 0.0723(3) 0.2209(2) 0.0296(9) Uani 1 1 d .
H42 H -0.1436 0.0612 0.2267 0.036 Uiso 1 1 calc R
C44 C 0.1429(3) 0.1069(3) 0.20465(18) 0.0221(8) Uani 1 1 d .
C45 C 0.0653(3) 0.0578(3) 0.16160(19) 0.0264(9) Uani 1 1 d .
H45 H 0.0858 0.0361 0.1258 0.032 Uiso 1 1 calc R
C46 C -0.0400(4) 0.0403(3) 0.1699(2) 0.0302(9) Uani 1 1 d .
H46 H -0.0912 0.0062 0.1403 0.036 Uiso 1 1 calc R
C47 C 0.0050(4) 0.1210(3) 0.26423(19) 0.0276(9) Uani 1 1 d .
H47 H -0.0178 0.1433 0.2993 0.033 Uiso 1 1 calc R
C48 C 0.1128(3) 0.1383(3) 0.25822(18) 0.0233(8) Uani 1 1 d .
C49 C 0.1964(4) 0.1869(3) 0.3069(2) 0.0257(9) Uani 1 1 d .
C50 C 0.2887(4) 0.1044(4) 0.3267(2) 0.0347(10) Uani 1 1 d .
H50A H 0.3442 0.1381 0.3564 0.052 Uiso 1 1 calc R
H50B H 0.3218 0.0830 0.2931 0.052 Uiso 1 1 calc R
H50C H 0.2589 0.0396 0.3430 0.052 Uiso 1 1 calc R
C51 C 0.2451(4) 0.2947(4) 0.2882(2) 0.0327(10) Uani 1 1 d .
H51A H 0.1867 0.3486 0.2778 0.049 Uiso 1 1 calc R
H51B H 0.2804 0.2811 0.2544 0.049 Uiso 1 1 calc R
H51C H 0.2991 0.3228 0.3206 0.049 Uiso 1 1 calc R
C52 C 0.1460(4) 0.2144(4) 0.3606(2) 0.0359(10) Uani 1 1 d .
H52A H 0.0874 0.2680 0.3500 0.054 Uiso 1 1 calc R
H52B H 0.2022 0.2450 0.3912 0.054 Uiso 1 1 calc R
H52C H 0.1161 0.1478 0.3752 0.054 Uiso 1 1 calc R
N11S N 0.4171(5) 0.5649(4) 0.0763(2) 0.0631(15) Uani 1 1 d .
C12S C 0.3778(5) 0.5000(4) 0.0439(3) 0.0444(13) Uani 1 1 d .
C13S C 0.3283(5) 0.4167(4) 0.0033(2) 0.0453(13) Uani 1 1 d .
H13A H 0.2683 0.4490 -0.0244 0.068 Uiso 1 1 calc R
H13B H 0.2999 0.3577 0.0249 0.068 Uiso 1 1 calc R
H13C H 0.3832 0.3873 -0.0180 0.068 Uiso 1 1 calc R

loop_
_atom_site_aniso_label
_atom_site_aniso_U_11
_atom_site_aniso_U_22
_atom_site_aniso_U_33
_atom_site_aniso_U_23
_atom_site_aniso_U_13
_atom_site_aniso_U_12
Mo1 0.0092(3) 0.0123(2) 0.0396(3) -0.00165(10) 0.00621(17) -0.00190(10)
O1 0.0133(16) 0.0169(13) 0.0542(19) 0.0026(12) 0.0078(12) 0.0037(11)
N1 0.0115(18) 0.0146(15) 0.051(2) 0.0029(14) 0.0047(15) 0.0001(12)
C1 0.024(3) 0.0169(18) 0.054(3) -0.0025(17) 0.011(2) -0.0027(16)
B1 0.008(2) 0.020(2) 0.041(3) -0.0041(17) 0.0050(17) 0.0002(15)
O2 0.0105(15) 0.0232(14) 0.0462(18) -0.0009(11) 0.0090(12) 0.0008(11)
C2 0.036(3) 0.023(2) 0.060(3) 0.0036(19) -0.006(2) 0.0062(19)
N11 0.0105(17) 0.0124(14) 0.043(2) -0.0018(12) 0.0081(13) -0.0014(11)
N12 0.0075(17) 0.0152(15) 0.048(2) -0.0042(13) 0.0092(13) -0.0025(12)
C13 0.013(2) 0.0174(18) 0.056(3) -0.0073(16) 0.0086(18) -0.0043(15)
C14 0.022(3) 0.0140(18) 0.057(3) -0.0043(16) 0.011(2) -0.0072(15)
C15 0.012(2) 0.0133(17) 0.053(3) -0.0005(15) 0.0107(17) -0.0023(14)
C16 0.022(2) 0.0154(18) 0.056(3) 0.0013(17) 0.0094(19) -0.0055(16)
C17 0.028(3) 0.0181(19) 0.067(3) 0.004(2) 0.003(2) 0.0032(18)
C18 0.038(3) 0.032(3) 0.065(3) 0.014(2) 0.014(2) -0.007(2)
N21 0.0074(17) 0.0139(14) 0.044(2) -0.0028(12) 0.0050(13) -0.0002(11)
N22 0.0132(19) 0.0164(16) 0.038(2) -0.0001(11) 0.0054(14) -0.0022(11)
C23 0.010(2) 0.025(2) 0.045(2) 0.0005(16) 0.0036(16) -0.0031(15)
C24 0.010(2) 0.025(2) 0.052(3) -0.0016(17) 0.0060(17) 0.0035(16)
C25 0.012(2) 0.0124(17) 0.048(2) 0.0001(14) 0.0048(16) 0.0007(13)
C26 0.013(2) 0.0197(18) 0.047(3) -0.0056(16) 0.0096(17) 0.0011(15)
C27 0.015(2) 0.026(2) 0.058(3) -0.0018(19) 0.013(2) 0.0023(17)
C28 0.020(3) 0.024(2) 0.064(3) -0.0109(19) 0.010(2) -0.0035(17)
N31 0.015(2) 0.0123(15) 0.039(2) -0.0004(12) 0.0048(14) 0.0012(11)
N32 0.0137(18) 0.0158(15) 0.0391(19) -0.0016(12) 0.0068(13) -0.0034(12)
C33 0.015(2) 0.0224(19) 0.041(2) -0.0014(16) 0.0103(16) 0.0003(16)
C34 0.016(2) 0.029(2) 0.047(3) -0.0010(16) 0.0131(19) -0.0026(15)
C35 0.010(2) 0.0145(16) 0.049(3) -0.0013(15) 0.0098(17) 0.0003(14)
C36 0.013(2) 0.0204(19) 0.046(2) -0.0035(15) 0.0077(16) -0.0007(15)
C37 0.020(3) 0.036(2) 0.053(3) -0.001(2) 0.0043(19) 0.0123(19)
C38 0.024(3) 0.029(2) 0.064(4) 0.0005(19) 0.002(2) -0.0118(18)
C42 0.007(2) 0.025(2) 0.059(3) 0.0046(17) 0.0106(17) -0.0019(15)
C44 0.011(2) 0.0109(16) 0.046(2) 0.0021(14) 0.0082(16) 0.0005(13)
C45 0.016(2) 0.0192(18) 0.044(2) -0.0024(15) 0.0057(17) 0.0007(15)
C46 0.017(2) 0.0196(19) 0.053(3) 0.0014(17) 0.0038(18) -0.0040(16)
C47 0.019(2) 0.021(2) 0.044(2) 0.0041(16) 0.0098(18) -0.0002(15)
C48 0.014(2) 0.0116(16) 0.045(2) 0.0014(15) 0.0083(16) 0.0015(14)
C49 0.012(2) 0.0215(19) 0.044(3) -0.0002(16) 0.0074(17) 0.0025(15)
C50 0.020(3) 0.035(2) 0.047(3) 0.0036(18) 0.0000(18) 0.0096(18)
C51 0.027(3) 0.023(2) 0.049(3) -0.0062(18) 0.0089(19) -0.0075(17)
C52 0.027(3) 0.039(3) 0.044(3) -0.0032(19) 0.0123(19) -0.004(2)
N11S 0.077(5) 0.045(3) 0.067(3) 0.000(2) 0.013(3) -0.015(3)
C12S 0.043(3) 0.032(3) 0.060(3) 0.007(2) 0.014(3) -0.001(2)
C13S 0.050(4) 0.024(2) 0.063(3) 0.002(2) 0.010(3) -0.003(2)

loop_
_atom_type_symbol
_atom_type_description
_atom_type_scat_dispersion_real
_atom_type_scat_dispersion_imag
_atom_type_scat_source
C C 0.0033 0.0016 'International Tables Vol C Tables 4.2.6.8 and 6.1.1.4'
H H 0.0000 0.0000 'International Tables Vol C Tables 4.2.6.8 and 6.1.1.4'
B B 0.0013 0.0007 'International Tables Vol C Tables 4.2.6.8 and 6.1.1.4'
N N 0.0061 0.0033 'International Tables Vol C Tables 4.2.6.8 and 6.1.1.4'
O O 0.0106 0.0060 'International Tables Vol C Tables 4.2.6.8 and 6.1.1.4'
Mo Mo -1.6832 0.6857 'International Tables Vol C Tables 4.2.6.8 and 6.1.1.4'

loop_
_geom_angle_atom_site_label_1
_geom_angle_atom_site_label_2
_geom_angle_atom_site_label_3
_geom_angle
O1 Mo1 O2 109.03(13)
O1 Mo1 N1 94.54(14)
O2 Mo1 N1 80.28(13)
O1 Mo1 N21 93.65(13)
O2 Mo1 N21 94.69(12)
N1 Mo1 N21 171.44(12)
O1 Mo1 N31 90.81(13)
O2 Mo1 N31 159.82(11)
N1 Mo1 N31 94.88(14)
N21 Mo1 N31 87.49(13)
O1 Mo1 N11 167.35(13)
O2 Mo1 N11 83.51(11)
N1 Mo1 N11 89.15(12)
N21 Mo1 N11 83.38(12)
N31 Mo1 N11 76.81(11)
C1 N1 Mo1 170.6(4)
N1 C1 C2 179.2(5)
N12 B1 N22 109.3(3)
N12 B1 N32 108.0(3)
N22 B1 N32 109.1(3)
N12 B1 H1 113(2)
N22 B1 H1 109(2)
N32 B1 H1 109(2)
C44 O2 Mo1 137.2(3)
C1 C2 H2A 109.5
C1 C2 H2B 109.5
H2A C2 H2B 109.5
C1 C2 H2C 109.5
H2A C2 H2C 109.5
H2B C2 H2C 109.5
C15 N11 N12 106.2(3)
C15 N11 Mo1 136.1(3)
N12 N11 Mo1 116.6(2)
C13 N12 N11 110.3(3)
C13 N12 B1 129.3(4)
N11 N12 B1 120.4(3)
N12 C13 C14 108.5(4)
N12 C13 H13 125.8
C14 C13 H13 125.8
C13 C14 C15 104.9(4)
C13 C14 H14 127.5
C15 C14 H14 127.5
N11 C15 C14 110.1(4)
N11 C15 C16 122.3(4)
C14 C15 C16 127.6(4)
C15 C16 C18 111.4(4)
C15 C16 C17 109.5(4)
C18 C16 C17 110.9(4)
C15 C16 H16 108.3
C18 C16 H16 108.3
C17 C16 H16 108.3
C16 C17 H17A 109.5
C16 C17 H17B 109.5
H17A C17 H17B 109.5
C16 C17 H17C 109.5
H17A C17 H17C 109.5
H17B C17 H17C 109.5
C16 C18 H18A 109.5
C16 C18 H18B 109.5
H18A C18 H18B 109.5
C16 C18 H18C 109.5
H18A C18 H18C 109.5
H18B C18 H18C 109.5
C25 N21 N22 106.6(3)
C25 N21 Mo1 132.9(3)
N22 N21 Mo1 120.3(2)
C23 N22 N21 110.1(3)
C23 N22 B1 128.4(4)
N21 N22 B1 121.5(3)
N22 C23 C24 108.0(4)
N22 C23 H23 126.0
C24 C23 H23 126.0
C25 C24 C23 105.7(4)
C25 C24 H24 127.2
C23 C24 H24 127.2
N21 C25 C24 109.6(4)
N21 C25 C26 122.4(4)
C24 C25 C26 127.9(4)
C25 C26 C27 111.6(4)
C25 C26 C28 110.7(4)
C27 C26 C28 110.8(3)
C25 C26 H26 107.8
C27 C26 H26 107.8
C28 C26 H26 107.8
C26 C27 H27A 109.5
C26 C27 H27B 109.5
H27A C27 H27B 109.5
C26 C27 H27C 109.5
H27A C27 H27C 109.5
H27B C27 H27C 109.5
C26 C28 H28A 109.5
C26 C28 H28B 109.5
H28A C28 H28B 109.5
C26 C28 H28C 109.5
H28A C28 H28C 109.5
H28B C28 H28C 109.5
C35 N31 N32 107.1(3)
C35 N31 Mo1 133.0(3)
N32 N31 Mo1 119.7(3)
C33 N32 N31 109.4(3)
C33 N32 B1 129.1(4)
N31 N32 B1 121.2(3)
N32 C33 C34 108.3(4)
N32 C33 H33 125.9
C34 C33 H33 125.9
C33 C34 C35 105.6(4)
C33 C34 H34 127.2
C35 C34 H34 127.2
N31 C35 C34 109.6(4)
N31 C35 C36 122.1(4)
C34 C35 C36 128.2(4)
C35 C36 C38 111.4(4)
C35 C36 C37 110.1(3)
C38 C36 C37 110.7(4)
C35 C36 H36 108.2
C38 C36 H36 108.2
C37 C36 H36 108.2
C36 C37 H37A 109.5
C36 C37 H37B 109.5
H37A C37 H37B 109.5
C36 C37 H37C 109.5
H37A C37 H37C 109.5
H37B C37 H37C 109.5
C36 C38 H38A 109.5
C36 C38 H38B 109.5
H38A C38 H38B 109.5
C36 C38 H38C 109.5
H38A C38 H38C 109.5
H38B C38 H38C 109.5
C46 C42 C47 119.8(4)
C46 C42 H42 120.1
C47 C42 H42 120.1
O2 C44 C45 121.7(4)
O2 C44 C48 118.9(4)
C45 C44 C48 119.4(4)
C46 C45 C44 121.5(4)
C46 C45 H45 119.3
C44 C45 H45 119.3
C42 C46 C45 119.7(4)
C42 C46 H46 120.1
C45 C46 H46 120.1
C42 C47 C48 122.5(4)
C42 C47 H47 118.8
C48 C47 H47 118.8
C47 C48 C44 117.1(4)
C47 C48 C49 122.2(4)
C44 C48 C49 120.7(4)
C48 C49 C52 111.7(4)
C48 C49 C50 110.2(4)
C52 C49 C50 106.9(4)
C48 C49 C51 112.1(4)
C52 C49 C51 106.2(4)
C50 C49 C51 109.5(4)
C49 C50 H50A 109.5
C49 C50 H50B 109.5
H50A C50 H50B 109.5
C49 C50 H50C 109.5
H50A C50 H50C 109.5
H50B C50 H50C 109.5
C49 C51 H51A 109.5
C49 C51 H51B 109.5
H51A C51 H51B 109.5
C49 C51 H51C 109.5
H51A C51 H51C 109.5
H51B C51 H51C 109.5
C49 C52 H52A 109.5
C49 C52 H52B 109.5
H52A C52 H52B 109.5
C49 C52 H52C 109.5
H52A C52 H52C 109.5
H52B C52 H52C 109.5
N11S C12S C13S 179.4(7)
C12S C13S H13A 109.5
C12S C13S H13B 109.5
H13A C13S H13B 109.5
C12S C13S H13C 109.5
H13A C13S H13C 109.5
H13B C13S H13C 109.5

loop_
_geom_bond_atom_site_label_1
_geom_bond_atom_site_label_2
_geom_bond_distance
Mo1 O1 1.692(3)
Mo1 O2 1.997(3)
Mo1 N1 2.135(4)
Mo1 N21 2.161(3)
Mo1 N31 2.186(4)
Mo1 N11 2.367(3)
N1 C1 1.147(6)
C1 C2 1.457(7)
B1 N12 1.529(6)
B1 N22 1.543(5)
B1 N32 1.544(5)
B1 H1 1.03(4)
O2 C44 1.337(5)
C2 H2A 0.9800
C2 H2B 0.9800
C2 H2C 0.9800
N11 C15 1.347(5)
N11 N12 1.364(5)
N12 C13 1.350(5)
C13 C14 1.376(7)
C13 H13 0.9500
C14 C15 1.408(6)
C14 H14 0.9500
C15 C16 1.489(6)
C16 C18 1.538(6)
C16 C17 1.541(7)
C16 H16 1.0000
C17 H17A 0.9800
C17 H17B 0.9800
C17 H17C 0.9800
C18 H18A 0.9800
C18 H18B 0.9800
C18 H18C 0.9800
N21 C25 1.354(5)
N21 N22 1.362(5)
N22 C23 1.332(6)
C23 C24 1.393(6)
C23 H23 0.9500
C24 C25 1.376(6)
C24 H24 0.9500
C25 C26 1.488(6)
C26 C27 1.527(6)
C26 C28 1.529(6)
C26 H26 1.0000
C27 H27A 0.9800
C27 H27B 0.9800
C27 H27C 0.9800
C28 H28A 0.9800
C28 H28B 0.9800
C28 H28C 0.9800
N31 C35 1.335(5)
N31 N32 1.364(5)
N32 C33 1.340(5)
C33 C34 1.376(7)
C33 H33 0.9500
C34 C35 1.388(7)
C34 H34 0.9500
C35 C36 1.501(6)
C36 C38 1.525(6)
C36 C37 1.533(6)
C36 H36 1.0000
C37 H37A 0.9800
C37 H37B 0.9800
C37 H37C 0.9800
C38 H38A 0.9800
C38 H38B 0.9800
C38 H38C 0.9800
C42 C46 1.365(6)
C42 C47 1.388(6)
C42 H42 0.9500
C44 C45 1.400(6)
C44 C48 1.416(6)
C45 C46 1.374(6)
C45 H45 0.9500
C46 H46 0.9500
C47 C48 1.390(6)
C47 H47 0.9500
C48 C49 1.519(6)
C49 C52 1.531(6)
C49 C50 1.539(6)
C49 C51 1.546(6)
C50 H50A 0.9800
C50 H50B 0.9800
C50 H50C 0.9800
C51 H51A 0.9800
C51 H51B 0.9800
C51 H51C 0.9800
C52 H52A 0.9800
C52 H52B 0.9800
C52 H52C 0.9800
N11S C12S 1.143(8)
C12S C13S 1.452(8)
C13S H13A 0.9800
C13S H13B 0.9800
C13S H13C 0.9800
